data_4111951
loop_
_publ_author_name
'Yueh-Chun Liao'
'Yao-Chen Jiang'
'Sue-Lein Wang'

_publ_section_title
;
 Discrete Water Hexamers and Template-Assisted Molecular Recognition in an
 Elastic Zincophosphate Lattice
;
_journal_name_full 'Journal of the American Chemical Society'
_journal_page_first 12794
_journal_page_last 12795
_journal_paper_doi 10.1021/ja054357k
_journal_volume 127
_journal_year 2005
_chemical_formula_sum 'C12 H54 N8 O22 P4 Zn3'
_chemical_formula_weight 982.62
_chemical_name_systematic
; 
 ? 
;
_space_group_IT_number 165
_symmetry_cell_setting trigonal
_symmetry_space_group_name_Hall '-P 3 2"c'
_symmetry_space_group_name_H-M 'P -3 c 1'
_atom_sites_solution_hydrogens geom
_atom_sites_solution_primary direct
_atom_sites_solution_secondary difmap
_audit_creation_method SHELXL-97
_cell_angle_alpha 90.00
_cell_angle_beta 90.00
_cell_angle_gamma 120.00
_cell_formula_units_Z 2
_cell_length_a 8.7914(4)
_cell_length_b 8.7914(4)
_cell_length_c 25.7475(19)
_cell_measurement_reflns_used 5234
_cell_measurement_temperature 296(2)
_cell_measurement_theta_max 28.30
_cell_measurement_theta_min 1.58
_cell_volume 1723.38(17)
_computing_cell_refinement 'Brucker SMART'
_computing_data_collection 'Brucker SMART'
_computing_data_reduction 'Brucker SHELXTL'
_computing_molecular_graphics 'Brucker SHELXTL'
_computing_publication_material 'Brucker SHELXTL'
_computing_structure_refinement 'SHELXL-97 (Sheldrick, 1997)'
_computing_structure_solution 'SHELXS-97 (Sheldrick, 1990)'
_diffrn_ambient_temperature 296(2)
_diffrn_measured_fraction_theta_full 0.989
_diffrn_measured_fraction_theta_max 0.989
_diffrn_measurement_device_type 'CCD area detector'
_diffrn_measurement_method 'phi and omega scans'
_diffrn_radiation_monochromator graphite
_diffrn_radiation_source 'fine-focus sealed tube'
_diffrn_radiation_type MoK\a
_diffrn_radiation_wavelength 0.71073
_diffrn_reflns_av_R_equivalents 0.0839
_diffrn_reflns_av_sigmaI/netI 0.0382
_diffrn_reflns_limit_h_max 10
_diffrn_reflns_limit_h_min -11
_diffrn_reflns_limit_k_max 11
_diffrn_reflns_limit_k_min -9
_diffrn_reflns_limit_l_max 34
_diffrn_reflns_limit_l_min -27
_diffrn_reflns_number 9713
_diffrn_reflns_theta_full 28.30
_diffrn_reflns_theta_max 28.30
_diffrn_reflns_theta_min 1.58
_exptl_absorpt_coefficient_mu 2.352
_exptl_absorpt_correction_T_max 0.918
_exptl_absorpt_correction_T_min 0.519
_exptl_absorpt_correction_type empirical
_exptl_absorpt_process_details none
_exptl_crystal_colour Colorless
_exptl_crystal_density_diffrn 1.894
_exptl_crystal_description lamellar
_exptl_crystal_F_000 1016
_exptl_crystal_size_max 0.3
_exptl_crystal_size_mid 0.3
_exptl_crystal_size_min 0.05
_refine_diff_density_max 0.485
_refine_diff_density_min -1.265
_refine_diff_density_rms 0.173
_refine_ls_extinction_method none
_refine_ls_goodness_of_fit_ref 1.208
_refine_ls_hydrogen_treatment mixed
_refine_ls_matrix_type full
_refine_ls_number_parameters 75
_refine_ls_number_reflns 1424
_refine_ls_number_restraints 0
_refine_ls_restrained_S_all 1.208
_refine_ls_R_factor_all 0.0481
_refine_ls_R_factor_gt 0.0438
_refine_ls_shift/su_max 0.000
_refine_ls_shift/su_mean 0.000
_refine_ls_structure_factor_coef Fsqd
_refine_ls_weighting_details 'calc w=1/[\s^2^(Fo^2^)+(0.0396P)^2^+3.3066P] where P=(Fo^2^+2Fc^2^)/3'
_refine_ls_weighting_scheme calc
_refine_ls_wR_factor_gt 0.1032
_refine_ls_wR_factor_ref 0.1048
_reflns_number_gt 1296
_reflns_number_total 1424
_reflns_threshold_expression >2sigma(I)
_cod_data_source_file ja054357ksi20050701_065402.cif
_cod_data_source_block NTHU-3
_cod_database_code 4111951

loop_
_symmetry_equiv_pos_as_xyz
'x, y, z'
'-y, x-y, z'
'-x+y, -x, z'
'y, x, -z+1/2'
'x-y, -y, -z+1/2'
'-x, -x+y, -z+1/2'
'-x, -y, -z'
'y, -x+y, -z'
'x-y, x, -z'
'-y, -x, z-1/2'
'-x+y, y, z-1/2'
'x, x-y, z-1/2'

loop_
_atom_site_label
_atom_site_type_symbol
_atom_site_fract_x
_atom_site_fract_y
_atom_site_fract_z
_atom_site_U_iso_or_equiv
_atom_site_adp_type
_atom_site_occupancy
_atom_site_symmetry_multiplicity
_atom_site_calc_flag
_atom_site_refinement_flags
Zn1 Zn -0.26320(5) 0.0000 0.2500 0.01685(17) Uani 1 2 d S
P1 P 0.0000 0.0000 0.33115(5) 0.0164(3) Uani 1 3 d S
P2 P -0.3333 0.3333 0.25264(5) 0.0161(3) Uani 1 3 d S
O1 O -0.1894(3) -0.0750(3) 0.31117(10) 0.0267(5) Uani 1 1 d .
O2 O 0.0000 0.0000 0.39054(16) 0.0350(11) Uani 1 3 d S
O3 O -0.2953(3) 0.1929(3) 0.27412(10) 0.0282(5) Uani 1 1 d .
O4 O -0.3333 0.3333 0.19292(16) 0.0263(9) Uani 1 3 d S
O5 O 0.1591(4) 0.2704(4) 0.46209(12) 0.0449(7) Uani 1 1 d .
N1 N 0.6667 0.3333 0.40695(19) 0.0241(10) Uani 1 3 d S
N2 N 0.5734(4) 0.5821(4) 0.34545(12) 0.0282(6) Uani 1 1 d .
C1 C 0.6472(5) 0.4797(5) 0.42665(14) 0.0310(8) Uani 1 1 d .
C2 C 0.5127(5) 0.5064(5) 0.39756(14) 0.0315(8) Uani 1 1 d .
H1 H 0.1028 0.1896 0.4389 0.050 Uiso 1 1 d .
H2 H 0.0776 0.2471 0.4821 0.050 Uiso 1 1 d .
H3 H 0.5047 0.6077 0.3323 0.050 Uiso 1 1 d .
H4 H 0.6002 0.5198 0.3273 0.050 Uiso 1 1 d .
H5 H 0.6431 0.6835 0.3497 0.050 Uiso 1 1 d .
H6 H 0.6137 0.4667 0.4634 0.050 Uiso 1 1 d .
H7 H 0.7613 0.6065 0.4244 0.050 Uiso 1 1 d .
H8 H 0.4064 0.3940 0.3922 0.050 Uiso 1 1 d .
H9 H 0.4769 0.5753 0.4158 0.050 Uiso 1 1 d .

loop_
_atom_site_aniso_label
_atom_site_aniso_U_11
_atom_site_aniso_U_22
_atom_site_aniso_U_33
_atom_site_aniso_U_23
_atom_site_aniso_U_13
_atom_site_aniso_U_12
Zn1 0.0133(2) 0.0149(3) 0.0228(3) 0.00080(18) 0.00040(9) 0.00746(13)
P1 0.0164(4) 0.0164(4) 0.0164(6) 0.000 0.000 0.0082(2)
P2 0.0139(4) 0.0139(4) 0.0206(6) 0.000 0.000 0.00695(19)
O1 0.0165(11) 0.0274(12) 0.0339(12) 0.0074(10) -0.0019(9) 0.0092(10)
O2 0.0441(17) 0.0441(17) 0.0168(19) 0.000 0.000 0.0220(8)
O3 0.0382(14) 0.0242(12) 0.0324(13) 0.0013(10) 0.0032(10) 0.0234(11)
O4 0.0290(13) 0.0290(13) 0.021(2) 0.000 0.000 0.0145(7)
O5 0.0436(17) 0.0409(17) 0.0408(16) 0.0007(13) 0.0041(13) 0.0142(14)
N1 0.0237(15) 0.0237(15) 0.025(2) 0.000 0.000 0.0118(7)
N2 0.0343(16) 0.0263(15) 0.0305(15) 0.0033(12) 0.0050(13) 0.0200(13)
C1 0.038(2) 0.0329(19) 0.0267(17) -0.0050(14) -0.0039(15) 0.0208(16)
C2 0.0309(18) 0.0345(19) 0.0318(18) 0.0050(16) 0.0068(15) 0.0184(16)

loop_
_atom_type_symbol
_atom_type_description
_atom_type_scat_dispersion_real
_atom_type_scat_dispersion_imag
_atom_type_scat_source
C C 0.0033 0.0016 'International Tables Vol C Tables 4.2.6.8 and 6.1.1.4'
H H 0.0000 0.0000 'International Tables Vol C Tables 4.2.6.8 and 6.1.1.4'
N N 0.0061 0.0033 'International Tables Vol C Tables 4.2.6.8 and 6.1.1.4'
O O 0.0106 0.0060 'International Tables Vol C Tables 4.2.6.8 and 6.1.1.4'
P P 0.1023 0.0942 'International Tables Vol C Tables 4.2.6.8 and 6.1.1.4'
Zn Zn 0.2839 1.4301 'International Tables Vol C Tables 4.2.6.8 and 6.1.1.4'

loop_
_geom_angle_atom_site_label_1
_geom_angle_atom_site_label_2
_geom_angle_atom_site_label_3
_geom_angle
_geom_angle_site_symmetry_1
_geom_angle_site_symmetry_3
O1 Zn1 O1 119.42(14) . 5
O1 Zn1 O3 109.18(10) . 5
O1 Zn1 O3 104.76(11) 5 5
O1 Zn1 O3 104.76(11) . .
O1 Zn1 O3 109.18(10) 5 .
O3 Zn1 O3 109.34(16) 5 .
O2 P1 O1 109.51(10) . .
O2 P1 O1 109.51(10) . 3
O1 P1 O1 109.44(10) . 3
O2 P1 O1 109.51(10) . 2
O1 P1 O1 109.44(10) . 2
O1 P1 O1 109.44(10) 3 2
O3 P2 O3 107.76(11) . 2_565
O3 P2 O3 107.76(11) . 3_455
O3 P2 O3 107.76(11) 2_565 3_455
O3 P2 O4 111.13(10) . .
O3 P2 O4 111.13(10) 2_565 .
O3 P2 O4 111.13(10) 3_455 .
P1 O1 Zn1 126.82(14) . .
P2 O3 Zn1 140.14(16) . .
C1 N1 C1 108.8(2) 3_665 2_655
C1 N1 C1 108.8(2) 3_665 .
C1 N1 C1 108.8(2) 2_655 .
N1 C1 C2 114.0(3) . .
N2 C2 C1 112.7(3) . .

loop_
_geom_bond_atom_site_label_1
_geom_bond_atom_site_label_2
_geom_bond_distance
_geom_bond_site_symmetry_2
Zn1 O1 1.940(2) .
Zn1 O1 1.940(2) 5
Zn1 O3 1.955(2) 5
Zn1 O3 1.955(2) .
P1 O2 1.529(4) .
P1 O1 1.541(2) .
P1 O1 1.541(2) 3
P1 O1 1.541(2) 2
P2 O3 1.534(2) .
P2 O3 1.534(2) 2_565
P2 O3 1.534(2) 3_455
P2 O4 1.538(4) .
N1 C1 1.471(4) 3_665
N1 C1 1.471(4) 2_655
N1 C1 1.471(4) .
N2 C2 1.474(4) .
C1 C2 1.514(5) .
